data_1553160
loop_
_publ_author_name
'Hama Salih, Mariwan A.'
'Male, Louise'
'Spencer, Neil'
'Fossey, John S.'

_publ_section_title
;
 \g-Lactams and furan bispyrrolidines via iodine mediated cyclisation of
 homoallylamines
;
_journal_issue 11
_journal_name_full 'Organic Chemistry Frontiers'
_journal_page_first 1445
_journal_paper_doi 10.1039/C5QO00183H
_journal_volume 2
_journal_year 2015
_chemical_formula_moiety 'C34 H34 N2 O'
_chemical_formula_sum 'C34 H34 N2 O'
_chemical_formula_weight 486.63
_space_group_crystal_system monoclinic
_space_group_IT_number 14
_space_group_name_Hall '-P 2ybc'
_space_group_name_H-M_alt 'P 1 21/c 1'
_atom_sites_solution_hydrogens geom
_atom_sites_solution_primary direct
_audit_creation_date 2014-09-01
_audit_creation_method
;
Olex2 1.2
(compiled 2014.08.28 svn.r2986 for OlexSys, GUI svn.r4874)
;
_audit_update_record
;
2014-12-10 deposited with the CCDC.
2015-08-27 downloaded from the CCDC.
;
_cell_angle_alpha 90
_cell_angle_beta 104.8514(19)
_cell_angle_gamma 90
_cell_formula_units_Z 4
_cell_length_a 11.9986(2)
_cell_length_b 10.60180(16)
_cell_length_c 20.9045(4)
_cell_measurement_reflns_used 7780
_cell_measurement_temperature 100.00(10)
_cell_measurement_theta_max 74.2370
_cell_measurement_theta_min 3.7770
_cell_volume 2570.36(8)
_computing_cell_refinement
;
CrysAlisPro, Agilent Technologies,
Version 1.171.37.33c (release 11-04-2014 CrysAlis171 .NET)
(compiled Apr 11 2014,15:12:41)
;
_computing_data_collection
;
CrysAlisPro, Agilent Technologies,
Version 1.171.37.33c (release 11-04-2014 CrysAlis171 .NET)
(compiled Apr 11 2014,15:12:41)
;
_computing_data_reduction
;
CrysAlisPro, Agilent Technologies,
Version 1.171.37.33c (release 11-04-2014 CrysAlis171 .NET)
(compiled Apr 11 2014,15:12:41)
;
_computing_molecular_graphics 'Olex2 (Dolomanov et al., 2009)'
_computing_publication_material 'Olex2 (Dolomanov et al., 2009)'
_computing_structure_refinement 'ShelXL (Sheldrick, 2008)'
_computing_structure_solution 'ShelXS (Sheldrick, 2008)'
_diffrn_ambient_environment N~2~
_diffrn_ambient_temperature 100.00(10)
_diffrn_detector 'CCD plate'
_diffrn_detector_area_resol_mean 10.3537
_diffrn_detector_type Atlas
_diffrn_measured_fraction_theta_full 1.000
_diffrn_measured_fraction_theta_max 0.987
_diffrn_measurement_details
;
#__ type_ start__ end____ width___ exp.time_
  1 omega  -40.00   29.00   1.0000    1.0000
omega____ theta____ kappa____ phi______ frames
    -      -42.6857   38.0000  -90.0000 69

#__ type_ start__ end____ width___ exp.time_
  2 omega  -45.00   -1.00   1.0000    1.0000
omega____ theta____ kappa____ phi______ frames
    -      -42.6857   38.0000  120.0000 44

#__ type_ start__ end____ width___ exp.time_
  3 omega   32.00   88.00   1.0000    1.0000
omega____ theta____ kappa____ phi______ frames
    -       42.6857 -125.0000   30.0000 56

#__ type_ start__ end____ width___ exp.time_
  4 omega   26.00  105.00   1.0000    1.9350
omega____ theta____ kappa____ phi______ frames
    -      106.6257  -94.0000  120.0000 79

#__ type_ start__ end____ width___ exp.time_
  5 omega   72.00  119.00   1.0000    1.9350
omega____ theta____ kappa____ phi______ frames
    -      106.6257 -125.0000  120.0000 47

#__ type_ start__ end____ width___ exp.time_
  6 omega   48.00   97.00   1.0000    1.9350
omega____ theta____ kappa____ phi______ frames
    -      106.6257  -45.0000   90.0000 49

#__ type_ start__ end____ width___ exp.time_
  7 omega   61.00  172.00   1.0000    1.9350
omega____ theta____ kappa____ phi______ frames
    -      106.6257   15.0000   90.0000 111

#__ type_ start__ end____ width___ exp.time_
  8 omega   92.00  178.00   1.0000    1.9350
omega____ theta____ kappa____ phi______ frames
    -      106.6257   30.0000  150.0000 86

#__ type_ start__ end____ width___ exp.time_
  9 omega   93.00  134.00   1.0000    1.9350
omega____ theta____ kappa____ phi______ frames
    -      106.6257  -77.0000  -90.0000 41

#__ type_ start__ end____ width___ exp.time_
 10 omega   67.00  109.00   1.0000    1.9350
omega____ theta____ kappa____ phi______ frames
    -      106.6257  -94.0000  -90.0000 42

#__ type_ start__ end____ width___ exp.time_
 11 omega   55.00  108.00   1.0000    1.9350
omega____ theta____ kappa____ phi______ frames
    -      106.6257  -94.0000 -150.0000 53

#__ type_ start__ end____ width___ exp.time_
 12 omega   57.00   89.00   1.0000    1.9350
omega____ theta____ kappa____ phi______ frames
    -      106.6257  -30.0000 -150.0000 32

#__ type_ start__ end____ width___ exp.time_
 13 omega   35.00   98.00   1.0000    1.9350
omega____ theta____ kappa____ phi______ frames
    -      106.6257  -45.0000 -180.0000 63

#__ type_ start__ end____ width___ exp.time_
 14 omega   37.00   87.00   1.0000    1.0000
omega____ theta____ kappa____ phi______ frames
    -       42.6857 -125.0000 -180.0000 50

#__ type_ start__ end____ width___ exp.time_
 15 omega   38.00   97.00   1.0000    1.9350
omega____ theta____ kappa____ phi______ frames
    -      106.6257  -45.0000  -90.0000 59

#__ type_ start__ end____ width___ exp.time_
 16 omega   35.00   91.00   1.0000    1.9350
omega____ theta____ kappa____ phi______ frames
    -      106.6257  -45.0000    0.0000 56

#__ type_ start__ end____ width___ exp.time_
 17 omega   52.00   84.00   1.0000    1.9350
omega____ theta____ kappa____ phi______ frames
    -      106.6257  -30.0000  120.0000 32

#__ type_ start__ end____ width___ exp.time_
 18 omega -129.00    9.00   1.0000    1.0000
omega____ theta____ kappa____ phi______ frames
    -      -42.6857    0.0000  -90.0000 138
;
_diffrn_measurement_device 'four-circle diffractometer'
_diffrn_measurement_device_type 'SuperNova, Dual, Cu at zero, Atlas'
_diffrn_measurement_method '\w scans'
_diffrn_orient_matrix_UB_11 0.0258841000
_diffrn_orient_matrix_UB_12 -0.0105824000
_diffrn_orient_matrix_UB_13 0.0759281000
_diffrn_orient_matrix_UB_21 -0.0099896000
_diffrn_orient_matrix_UB_22 -0.1446678000
_diffrn_orient_matrix_UB_23 -0.0058804000
_diffrn_orient_matrix_UB_31 0.1297850000
_diffrn_orient_matrix_UB_32 -0.0089099000
_diffrn_orient_matrix_UB_33 0.0043158000
_diffrn_radiation_monochromator mirror
_diffrn_radiation_probe x-ray
_diffrn_radiation_type CuK\a
_diffrn_radiation_wavelength 1.54184
_diffrn_reflns_av_R_equivalents 0.0340
_diffrn_reflns_av_unetI/netI 0.0268
_diffrn_reflns_Laue_measured_fraction_full 1.000
_diffrn_reflns_Laue_measured_fraction_max 0.987
_diffrn_reflns_limit_h_max 14
_diffrn_reflns_limit_h_min -8
_diffrn_reflns_limit_k_max 13
_diffrn_reflns_limit_k_min -13
_diffrn_reflns_limit_l_max 25
_diffrn_reflns_limit_l_min -25
_diffrn_reflns_number 17451
_diffrn_reflns_point_group_measured_fraction_full 1.000
_diffrn_reflns_point_group_measured_fraction_max 0.987
_diffrn_reflns_theta_full 67.684
_diffrn_reflns_theta_max 74.419
_diffrn_reflns_theta_min 3.811
_diffrn_source 'sealed X-ray tube'
_diffrn_source_type 'SuperNova (Cu) X-ray Source'
_exptl_absorpt_coefficient_mu 0.580
_exptl_absorpt_correction_T_max 0.987
_exptl_absorpt_correction_T_min 0.961
_exptl_absorpt_correction_type gaussian
_exptl_absorpt_process_details
;
CrysAlisPro, Agilent Technologies,
Version 1.171.37.33c (release 11-04-2014 CrysAlis171 .NET)
(compiled Apr 11 2014,15:12:41)
Numerical absorption correction based on gaussian integration over
			a multifaceted crystal model
Empirical absorption correction using spherical harmonics,
 implemented in SCALE3 ABSPACK scaling algorithm.
;
_exptl_crystal_colour colourless
_exptl_crystal_colour_primary colourless
_exptl_crystal_density_diffrn 1.258
_exptl_crystal_description block
_exptl_crystal_F_000 1040
_exptl_crystal_size_max 0.3228
_exptl_crystal_size_mid 0.2557
_exptl_crystal_size_min 0.1293
_refine_diff_density_max 0.289
_refine_diff_density_min -0.263
_refine_diff_density_rms 0.049
_refine_ls_extinction_method none
_refine_ls_goodness_of_fit_ref 1.030
_refine_ls_hydrogen_treatment constr
_refine_ls_matrix_type full
_refine_ls_number_parameters 336
_refine_ls_number_reflns 5186
_refine_ls_number_restraints 0
_refine_ls_restrained_S_all 1.030
_refine_ls_R_factor_all 0.0485
_refine_ls_R_factor_gt 0.0404
_refine_ls_shift/su_max 0.001
_refine_ls_shift/su_mean 0.000
_refine_ls_structure_factor_coef Fsqd
_refine_ls_weighting_details 'w=1/[\s^2^(Fo^2^)+(0.0579P)^2^+0.8834P] where P=(Fo^2^+2Fc^2^)/3'
_refine_ls_weighting_scheme calc
_refine_ls_wR_factor_gt 0.1016
_refine_ls_wR_factor_ref 0.1100
_reflns_Friedel_coverage 0.000
_reflns_number_gt 4414
_reflns_number_total 5186
_reflns_threshold_expression 'I > 2\s(I)'
_cod_data_source_file c5qo00183h2.cif
_cod_data_source_block 11c
_cod_original_cell_volume 2570.37(8)
_cod_database_code 1553160
_shelxl_version_number 2014/6
_chemical_oxdiff_formula C34H34N2O
_shelx_space_group_comment
;
The symmetry employed for this shelxl refinement is uniquely defined
by the following loop, which should always be used as a source of
symmetry information in preference to the above space-group names.
They are only intended as comments.
;
_reflns_odcompleteness_completeness 99.98
_reflns_odcompleteness_iscentric 1
_reflns_odcompleteness_theta 66.97
_olex2_refinement_description
;
1. Fixed Uiso
 At 1.2 times of:
  All C(H) groups, All C(H,H) groups
 At 1.5 times of:
  All C(H,H,H) groups
2.a Ternary CH refined with riding coordinates:
 C2(H2), C5(H5), C19(H19), C22(H22)
2.b Secondary CH2 refined with riding coordinates:
 C4(H4A,H4B), C21(H21A,H21B)
2.c Aromatic/amide H refined with riding coordinates:
 C7(H7), C8(H8), C9(H9), C10(H10), C11(H11), C13(H13), C14(H14), C15(H15),
 C16(H16), C17(H17), C24(H24), C25(H25), C26(H26), C27(H27), C28(H28), C30(H30),
  C31(H31), C32(H32), C33(H33), C34(H34)
2.d Idealised Me refined as rotating group:
 C1(H1A,H1B,H1C), C18(H18A,H18B,H18C)
;
_olex2_submission_special_instructions 'No special instructions were received'

loop_
_space_group_symop_operation_xyz
'x, y, z'
'-x, y+1/2, -z+1/2'
'-x, -y, -z'
'x, -y-1/2, z-1/2'

loop_
_atom_site_label
_atom_site_type_symbol
_atom_site_fract_x
_atom_site_fract_y
_atom_site_fract_z
_atom_site_U_iso_or_equiv
_atom_site_adp_type
_atom_site_occupancy
_atom_site_site_symmetry_order
_atom_site_calc_flag
_atom_site_refinement_flags_posn
C1 C 0.40165(11) 1.02385(13) 0.72690(7) 0.0216(3) Uani 1 1 d .
H1A H 0.3396 1.0640 0.7403 0.032 Uiso 1 1 calc GR
H1B H 0.4376 1.0837 0.7041 0.032 Uiso 1 1 calc GR
H1C H 0.4574 0.9931 0.7652 0.032 Uiso 1 1 calc GR
C2 C 0.44339(10) 0.84330(12) 0.66468(6) 0.0169(3) Uani 1 1 d .
H2 H 0.4891 0.7962 0.7028 0.020 Uiso 1 1 calc R
C3 C 0.37714(10) 0.75233(12) 0.60943(6) 0.0158(2) Uani 1 1 d .
C4 C 0.26522(10) 0.83286(12) 0.57924(6) 0.0171(3) Uani 1 1 d .
H4A H 0.2588 0.8512 0.5330 0.021 Uiso 1 1 calc R
H4B H 0.1969 0.7871 0.5826 0.021 Uiso 1 1 calc R
C5 C 0.27749(10) 0.95602(12) 0.61960(6) 0.0178(3) Uani 1 1 d .
H5 H 0.3151 1.0198 0.5984 0.021 Uiso 1 1 calc R
C6 C 0.34588(10) 0.62862(12) 0.63823(6) 0.0165(2) Uani 1 1 d .
C7 C 0.30644(10) 0.63248(13) 0.69582(6) 0.0193(3) Uani 1 1 d .
H7 H 0.3012 0.7097 0.7160 0.023 Uiso 1 1 calc R
C8 C 0.27512(11) 0.52288(13) 0.72331(6) 0.0223(3) Uani 1 1 d .
H8 H 0.2506 0.5275 0.7620 0.027 Uiso 1 1 calc R
C9 C 0.28010(11) 0.40677(13) 0.69372(7) 0.0229(3) Uani 1 1 d .
H9 H 0.2576 0.3338 0.7117 0.028 Uiso 1 1 calc R
C10 C 0.31935(11) 0.40127(13) 0.63672(7) 0.0216(3) Uani 1 1 d .
H10 H 0.3237 0.3239 0.6166 0.026 Uiso 1 1 calc R
C11 C 0.35227(10) 0.51065(12) 0.60957(6) 0.0187(3) Uani 1 1 d .
H11 H 0.3790 0.5051 0.5717 0.022 Uiso 1 1 calc R
C12 C 0.16578(10) 1.00911(12) 0.62900(7) 0.0195(3) Uani 1 1 d .
C13 C 0.10499(11) 0.94645(13) 0.66799(7) 0.0226(3) Uani 1 1 d .
H13 H 0.1322 0.8698 0.6875 0.027 Uiso 1 1 calc R
C14 C 0.00436(12) 0.99718(14) 0.67803(7) 0.0264(3) Uani 1 1 d .
H14 H -0.0356 0.9544 0.7041 0.032 Uiso 1 1 calc R
C15 C -0.03694(12) 1.11158(14) 0.64930(9) 0.0314(3) Uani 1 1 d .
H15 H -0.1036 1.1464 0.6567 0.038 Uiso 1 1 calc R
C16 C 0.02130(13) 1.17336(15) 0.60970(10) 0.0373(4) Uani 1 1 d .
H16 H -0.0068 1.2495 0.5898 0.045 Uiso 1 1 calc R
C17 C 0.12229(12) 1.12198(14) 0.59932(8) 0.0297(3) Uani 1 1 d .
H17 H 0.1608 1.1638 0.5722 0.036 Uiso 1 1 calc R
C18 C 0.71205(10) 0.95978(12) 0.58253(7) 0.0197(3) Uani 1 1 d .
H18A H 0.7852 0.9388 0.5746 0.030 Uiso 1 1 calc GR
H18B H 0.7229 0.9830 0.6281 0.030 Uiso 1 1 calc GR
H18C H 0.6785 1.0292 0.5547 0.030 Uiso 1 1 calc GR
C19 C 0.51882(10) 0.87360(12) 0.57107(6) 0.0162(2) Uani 1 1 d .
H19 H 0.4791 0.9316 0.5361 0.019 Uiso 1 1 calc R
C20 C 0.45990(10) 0.74212(11) 0.56290(6) 0.0156(2) Uani 1 1 d .
C21 C 0.56744(10) 0.65405(12) 0.59079(6) 0.0171(3) Uani 1 1 d .
H21A H 0.5575 0.6062 0.6285 0.020 Uiso 1 1 calc R
H21B H 0.5773 0.5955 0.5570 0.020 Uiso 1 1 calc R
C22 C 0.67269(10) 0.74257(12) 0.61161(6) 0.0173(3) Uani 1 1 d .
H22 H 0.6808 0.7695 0.6574 0.021 Uiso 1 1 calc R
C23 C 0.40317(10) 0.71352(11) 0.49006(6) 0.0163(2) Uani 1 1 d .
C24 C 0.46112(11) 0.74347(12) 0.44173(6) 0.0194(3) Uani 1 1 d .
H24 H 0.5341 0.7795 0.4546 0.023 Uiso 1 1 calc R
C25 C 0.41180(11) 0.72053(13) 0.37507(7) 0.0220(3) Uani 1 1 d .
H25 H 0.4514 0.7430 0.3439 0.026 Uiso 1 1 calc R
C26 C 0.30409(11) 0.66445(13) 0.35452(6) 0.0212(3) Uani 1 1 d .
H26 H 0.2717 0.6480 0.3099 0.025 Uiso 1 1 calc R
C27 C 0.24548(11) 0.63322(12) 0.40157(6) 0.0191(3) Uani 1 1 d .
H27 H 0.1731 0.5958 0.3884 0.023 Uiso 1 1 calc R
C28 C 0.29406(10) 0.65744(11) 0.46817(6) 0.0177(3) Uani 1 1 d .
H28 H 0.2534 0.6360 0.4990 0.021 Uiso 1 1 calc R
C29 C 0.78649(10) 0.68935(12) 0.60576(6) 0.0182(3) Uani 1 1 d .
C30 C 0.80610(11) 0.66600(13) 0.54410(7) 0.0216(3) Uani 1 1 d .
H30 H 0.7478 0.6815 0.5060 0.026 Uiso 1 1 calc R
C31 C 0.91168(12) 0.61975(13) 0.53869(7) 0.0252(3) Uani 1 1 d .
H31 H 0.9237 0.6045 0.4972 0.030 Uiso 1 1 calc R
C32 C 0.99940(11) 0.59630(13) 0.59539(8) 0.0256(3) Uani 1 1 d .
H32 H 1.0703 0.5657 0.5920 0.031 Uiso 1 1 calc R
C33 C 0.98036(11) 0.61894(13) 0.65696(7) 0.0245(3) Uani 1 1 d .
H33 H 1.0386 0.6030 0.6950 0.029 Uiso 1 1 calc R
C34 C 0.87446(11) 0.66549(12) 0.66218(7) 0.0211(3) Uani 1 1 d .
H34 H 0.8625 0.6807 0.7037 0.025 Uiso 1 1 calc R
N1 N 0.35650(9) 0.91847(10) 0.68282(5) 0.0174(2) Uani 1 1 d .
N2 N 0.63548(8) 0.85104(10) 0.56759(5) 0.0167(2) Uani 1 1 d .
O1 O 0.51593(7) 0.91962(8) 0.63529(4) 0.0188(2) Uani 1 1 d .

loop_
_atom_site_aniso_label
_atom_site_aniso_U_11
_atom_site_aniso_U_22
_atom_site_aniso_U_33
_atom_site_aniso_U_23
_atom_site_aniso_U_13
_atom_site_aniso_U_12
C1 0.0186(6) 0.0230(7) 0.0230(6) -0.0056(5) 0.0053(5) -0.0007(5)
C2 0.0138(5) 0.0195(6) 0.0181(6) -0.0004(5) 0.0053(5) -0.0003(4)
C3 0.0130(5) 0.0176(6) 0.0165(6) -0.0007(4) 0.0033(4) 0.0003(4)
C4 0.0135(5) 0.0188(6) 0.0186(6) -0.0005(5) 0.0033(4) 0.0013(4)
C5 0.0149(6) 0.0188(6) 0.0199(6) -0.0008(5) 0.0050(5) 0.0002(5)
C6 0.0107(5) 0.0199(6) 0.0181(6) 0.0022(5) 0.0022(4) 0.0003(4)
C7 0.0147(6) 0.0236(6) 0.0191(6) 0.0006(5) 0.0034(5) 0.0020(5)
C8 0.0175(6) 0.0302(7) 0.0198(6) 0.0050(5) 0.0061(5) 0.0018(5)
C9 0.0194(6) 0.0248(7) 0.0245(7) 0.0074(5) 0.0054(5) -0.0018(5)
C10 0.0189(6) 0.0203(6) 0.0247(6) 0.0009(5) 0.0038(5) -0.0008(5)
C11 0.0163(6) 0.0208(6) 0.0191(6) 0.0015(5) 0.0048(5) 0.0003(5)
C12 0.0144(6) 0.0189(6) 0.0245(6) -0.0051(5) 0.0040(5) -0.0003(5)
C13 0.0185(6) 0.0245(7) 0.0245(6) -0.0007(5) 0.0051(5) 0.0026(5)
C14 0.0194(6) 0.0309(7) 0.0305(7) -0.0053(6) 0.0091(5) -0.0016(5)
C15 0.0154(6) 0.0259(7) 0.0535(10) -0.0084(7) 0.0097(6) 0.0017(5)
C16 0.0232(7) 0.0217(7) 0.0678(12) 0.0065(7) 0.0128(7) 0.0061(6)
C17 0.0203(7) 0.0226(7) 0.0477(9) 0.0047(6) 0.0113(6) 0.0003(5)
C18 0.0154(6) 0.0207(6) 0.0232(6) -0.0001(5) 0.0052(5) -0.0012(5)
C19 0.0137(6) 0.0177(6) 0.0171(6) -0.0008(5) 0.0039(4) 0.0001(4)
C20 0.0134(5) 0.0155(6) 0.0181(6) 0.0008(4) 0.0047(5) 0.0004(4)
C21 0.0140(6) 0.0179(6) 0.0194(6) 0.0013(5) 0.0045(5) 0.0017(4)
C22 0.0158(6) 0.0192(6) 0.0171(6) 0.0008(5) 0.0047(5) 0.0010(5)
C23 0.0159(6) 0.0142(6) 0.0190(6) -0.0002(4) 0.0047(5) 0.0034(4)
C24 0.0160(6) 0.0212(6) 0.0211(6) -0.0003(5) 0.0050(5) 0.0001(5)
C25 0.0229(6) 0.0245(7) 0.0205(6) 0.0014(5) 0.0091(5) 0.0024(5)
C26 0.0231(6) 0.0218(6) 0.0173(6) -0.0012(5) 0.0029(5) 0.0037(5)
C27 0.0158(6) 0.0176(6) 0.0228(6) -0.0008(5) 0.0028(5) 0.0016(4)
C28 0.0175(6) 0.0167(6) 0.0198(6) 0.0004(5) 0.0063(5) 0.0010(4)
C29 0.0153(6) 0.0165(6) 0.0232(6) 0.0000(5) 0.0055(5) -0.0002(5)
C30 0.0193(6) 0.0233(7) 0.0222(6) 0.0007(5) 0.0055(5) 0.0020(5)
C31 0.0241(7) 0.0268(7) 0.0280(7) -0.0007(5) 0.0126(6) 0.0026(5)
C32 0.0162(6) 0.0243(7) 0.0380(8) -0.0006(6) 0.0102(6) 0.0016(5)
C33 0.0149(6) 0.0257(7) 0.0309(7) 0.0005(5) 0.0023(5) 0.0015(5)
C34 0.0174(6) 0.0234(6) 0.0220(6) -0.0014(5) 0.0041(5) 0.0006(5)
N1 0.0138(5) 0.0203(5) 0.0181(5) -0.0026(4) 0.0037(4) 0.0015(4)
N2 0.0126(5) 0.0178(5) 0.0199(5) 0.0018(4) 0.0044(4) 0.0006(4)
O1 0.0164(4) 0.0202(4) 0.0215(4) -0.0041(3) 0.0080(3) -0.0033(3)

loop_
_atom_type_symbol
_atom_type_description
_atom_type_scat_dispersion_real
_atom_type_scat_dispersion_imag
_atom_type_scat_source
C C 0.0181 0.0091 'International Tables Vol C Tables 4.2.6.8 and 6.1.1.4'
H H 0.0000 0.0000 'International Tables Vol C Tables 4.2.6.8 and 6.1.1.4'
N N 0.0311 0.0180 'International Tables Vol C Tables 4.2.6.8 and 6.1.1.4'
O O 0.0492 0.0322 'International Tables Vol C Tables 4.2.6.8 and 6.1.1.4'

loop_
_exptl_crystal_face_index_h
_exptl_crystal_face_index_k
_exptl_crystal_face_index_l
_exptl_crystal_face_perp_dist
_exptl_oxdiff_crystal_face_indexfrac_h
_exptl_oxdiff_crystal_face_indexfrac_k
_exptl_oxdiff_crystal_face_indexfrac_l
_exptl_oxdiff_crystal_face_x
_exptl_oxdiff_crystal_face_y
_exptl_oxdiff_crystal_face_z
0 5 8 0.1511 0.0058 5.0044 7.9718 0.5525 -0.7709 -0.0094
8 0 -2 0.1206 8.0024 0.0001 -2.0148 0.0542 -0.0681 1.0299
-8 -1 0 0.1126 -8.0038 -1.0013 0.0209 -0.1950 0.2247 -1.0298
1 2 -13 0.0493 0.9916 1.9905 -12.9946 -0.9821 -0.2215 0.0549
2 -2 10 0.0514 2.0077 -1.9921 9.9917 0.8317 0.2094 0.3214
1 -7 2 0.1437 1.0015 -6.9967 2.0220 0.2535 0.9903 0.2010
0 7 -2 0.1447 -0.0010 6.9968 -2.0241 -0.2278 -1.0003 -0.0712
-8 -2 3 0.1250 -8.0018 -1.9989 3.0212 0.0434 0.3513 -1.0077
0 -6 -7 0.1459 -0.0051 -6.0034 -6.9692 -0.4658 0.9095 0.0227
-7 -2 7 0.1276 -6.9986 -1.9959 7.0144 0.3726 0.3174 -0.8603
0 4 -10 0.0738 -0.0067 3.9920 -10.0035 -0.8020 -0.5186 -0.0796
-7 1 0 0.1451 -7.0032 0.9984 0.0112 -0.1910 -0.0745 -0.9178
-8 0 4 0.1385 -8.0010 0.0013 4.0125 0.0975 0.0561 -1.0211
0 -4 10 0.0988 0.0067 -3.9920 10.0035 0.8020 0.5186 0.0796
1 -1 12 0.0473 1.0087 -0.9911 11.9877 0.9468 0.0628 0.1915
-1 -1 13 0.0656 -0.9916 -0.9908 12.9908 0.9712 0.0769 -0.0638

loop_
_geom_angle_atom_site_label_1
_geom_angle_atom_site_label_2
_geom_angle_atom_site_label_3
_geom_angle
H1A C1 H1B 109.5
H1A C1 H1C 109.5
H1B C1 H1C 109.5
N1 C1 H1A 109.5
N1 C1 H1B 109.5
N1 C1 H1C 109.5
C3 C2 H2 111.1
N1 C2 H2 111.1
N1 C2 C3 105.78(9)
O1 C2 H2 111.1
O1 C2 C3 106.36(9)
O1 C2 N1 111.11(10)
C2 C3 C4 100.46(9)
C2 C3 C20 102.69(9)
C6 C3 C2 111.66(10)
C6 C3 C4 110.59(9)
C6 C3 C20 116.42(10)
C20 C3 C4 113.56(10)
C3 C4 H4A 110.4
C3 C4 H4B 110.4
H4A C4 H4B 108.6
C5 C4 C3 106.68(10)
C5 C4 H4A 110.4
C5 C4 H4B 110.4
C4 C5 H5 109.1
C12 C5 C4 115.03(10)
C12 C5 H5 109.1
N1 C5 C4 102.23(10)
N1 C5 H5 109.1
N1 C5 C12 111.89(10)
C7 C6 C3 118.92(11)
C11 C6 C3 123.56(11)
C11 C6 C7 117.51(11)
C6 C7 H7 119.4
C8 C7 C6 121.13(12)
C8 C7 H7 119.4
C7 C8 H8 119.6
C9 C8 C7 120.72(12)
C9 C8 H8 119.6
C8 C9 H9 120.6
C8 C9 C10 118.86(12)
C10 C9 H9 120.6
C9 C10 H10 119.7
C9 C10 C11 120.56(13)
C11 C10 H10 119.7
C6 C11 H11 119.4
C10 C11 C6 121.21(12)
C10 C11 H11 119.4
C13 C12 C5 120.84(12)
C17 C12 C5 120.50(12)
C17 C12 C13 118.65(12)
C12 C13 H13 119.7
C14 C13 C12 120.69(13)
C14 C13 H13 119.7
C13 C14 H14 119.9
C13 C14 C15 120.14(14)
C15 C14 H14 119.9
C14 C15 H15 120.1
C16 C15 C14 119.71(13)
C16 C15 H15 120.1
C15 C16 H16 119.9
C15 C16 C17 120.14(14)
C17 C16 H16 119.9
C12 C17 C16 120.64(14)
C12 C17 H17 119.7
C16 C17 H17 119.7
H18A C18 H18B 109.5
H18A C18 H18C 109.5
H18B C18 H18C 109.5
N2 C18 H18A 109.5
N2 C18 H18B 109.5
N2 C18 H18C 109.5
C20 C19 H19 111.1
N2 C19 H19 111.1
N2 C19 C20 105.45(10)
O1 C19 H19 111.1
O1 C19 C20 106.76(9)
O1 C19 N2 111.11(10)
C3 C20 C21 113.65(10)
C19 C20 C3 102.33(9)
C19 C20 C21 100.63(9)
C23 C20 C3 116.21(10)
C23 C20 C19 111.18(10)
C23 C20 C21 111.31(10)
C20 C21 H21A 110.5
C20 C21 H21B 110.5
H21A C21 H21B 108.7
C22 C21 C20 106.07(10)
C22 C21 H21A 110.5
C22 C21 H21B 110.5
C21 C22 H22 108.8
C29 C22 C21 116.17(10)
C29 C22 H22 108.8
N2 C22 C21 101.77(9)
N2 C22 H22 108.8
N2 C22 C29 112.17(10)
C24 C23 C20 119.73(11)
C24 C23 C28 117.03(11)
C28 C23 C20 123.24(11)
C23 C24 H24 119.3
C25 C24 C23 121.40(12)
C25 C24 H24 119.3
C24 C25 H25 119.7
C26 C25 C24 120.63(12)
C26 C25 H25 119.7
C25 C26 H26 120.5
C25 C26 C27 118.94(12)
C27 C26 H26 120.5
C26 C27 H27 119.7
C26 C27 C28 120.52(12)
C28 C27 H27 119.7
C23 C28 H28 119.3
C27 C28 C23 121.47(12)
C27 C28 H28 119.3
C30 C29 C22 120.85(11)
C34 C29 C22 120.31(11)
C34 C29 C30 118.83(12)
C29 C30 H30 119.6
C31 C30 C29 120.84(13)
C31 C30 H30 119.6
C30 C31 H31 120.0
C30 C31 C32 120.01(13)
C32 C31 H31 120.0
C31 C32 H32 120.3
C33 C32 C31 119.47(12)
C33 C32 H32 120.3
C32 C33 H33 119.8
C32 C33 C34 120.35(13)
C34 C33 H33 119.8
C29 C34 C33 120.50(12)
C29 C34 H34 119.7
C33 C34 H34 119.7
C1 N1 C5 114.16(10)
C2 N1 C1 114.41(10)
C2 N1 C5 104.90(9)
C18 N2 C22 114.29(10)
C19 N2 C18 115.17(10)
C19 N2 C22 103.98(9)
C2 O1 C19 111.75(9)

loop_
_geom_bond_atom_site_label_1
_geom_bond_atom_site_label_2
_geom_bond_distance
C1 H1A 0.9600
C1 H1B 0.9600
C1 H1C 0.9600
C1 N1 1.4612(16)
C2 H2 0.9800
C2 C3 1.5574(17)
C2 N1 1.4382(15)
C2 O1 1.4367(14)
C3 C4 1.5798(16)
C3 C6 1.5294(17)
C3 C20 1.5618(16)
C4 H4A 0.9700
C4 H4B 0.9700
C4 C5 1.5411(17)
C5 H5 0.9800
C5 C12 1.5122(17)
C5 N1 1.4702(16)
C6 C7 1.4026(17)
C6 C11 1.3973(18)
C7 H7 0.9300
C7 C8 1.3900(19)
C8 H8 0.9300
C8 C9 1.386(2)
C9 H9 0.9300
C9 C10 1.3902(19)
C10 H10 0.9300
C10 C11 1.3921(18)
C11 H11 0.9300
C12 C13 1.3939(19)
C12 C17 1.387(2)
C13 H13 0.9300
C13 C14 1.3860(19)
C14 H14 0.9300
C14 C15 1.387(2)
C15 H15 0.9300
C15 C16 1.378(2)
C16 H16 0.9300
C16 C17 1.395(2)
C17 H17 0.9300
C18 H18A 0.9600
C18 H18B 0.9600
C18 H18C 0.9600
C18 N2 1.4572(16)
C19 H19 0.9800
C19 C20 1.5525(16)
C19 N2 1.4402(15)
C19 O1 1.4370(15)
C20 C21 1.5783(16)
C20 C23 1.5305(17)
C21 H21A 0.9700
C21 H21B 0.9700
C21 C22 1.5437(17)
C22 H22 0.9800
C22 C29 1.5111(16)
C22 N2 1.4691(16)
C23 C24 1.4018(17)
C23 C28 1.4034(17)
C24 H24 0.9300
C24 C25 1.3887(19)
C25 H25 0.9300
C25 C26 1.3869(19)
C26 H26 0.9300
C26 C27 1.3879(19)
C27 H27 0.9300
C27 C28 1.3884(18)
C28 H28 0.9300
C29 C30 1.3906(18)
C29 C34 1.3897(18)
C30 H30 0.9300
C30 C31 1.3897(18)
C31 H31 0.9300
C31 C32 1.391(2)
C32 H32 0.9300
C32 C33 1.385(2)
C33 H33 0.9300
C33 C34 1.3933(18)
C34 H34 0.9300

loop_
_geom_torsion_atom_site_label_1
_geom_torsion_atom_site_label_2
_geom_torsion_atom_site_label_3
_geom_torsion_atom_site_label_4
_geom_torsion
C2 C3 C4 C5 -0.94(12)
C2 C3 C6 C7 41.11(14)
C2 C3 C6 C11 -140.14(12)
C2 C3 C20 C19 -31.11(11)
C2 C3 C20 C21 76.45(12)
C2 C3 C20 C23 -152.42(10)
C3 C2 N1 C1 -170.84(10)
C3 C2 N1 C5 -44.98(12)
C3 C2 O1 C19 -10.07(12)
C3 C4 C5 C12 -145.90(11)
C3 C4 C5 N1 -24.42(12)
C3 C6 C7 C8 178.92(11)
C3 C6 C11 C10 -177.98(11)
C3 C20 C21 C22 -108.28(11)
C3 C20 C23 C24 158.75(11)
C3 C20 C23 C28 -21.42(17)
C4 C3 C6 C7 -69.86(14)
C4 C3 C6 C11 108.88(13)
C4 C3 C20 C19 76.43(11)
C4 C3 C20 C21 -176.01(10)
C4 C3 C20 C23 -44.89(14)
C4 C5 C12 C13 68.01(16)
C4 C5 C12 C17 -112.54(14)
C4 C5 N1 C1 168.70(10)
C4 C5 N1 C2 42.68(12)
C5 C12 C13 C14 178.15(12)
C5 C12 C17 C16 -177.83(14)
C6 C3 C4 C5 117.12(11)
C6 C3 C20 C19 -153.41(10)
C6 C3 C20 C21 -45.85(14)
C6 C3 C20 C23 85.28(13)
C6 C7 C8 C9 -1.18(19)
C7 C6 C11 C10 0.78(18)
C7 C8 C9 C10 1.36(19)
C8 C9 C10 C11 -0.48(19)
C9 C10 C11 C6 -0.60(19)
C11 C6 C7 C8 0.10(18)
C12 C5 N1 C1 -67.69(13)
C12 C5 N1 C2 166.29(10)
C12 C13 C14 C15 -0.1(2)
C13 C12 C17 C16 1.6(2)
C13 C14 C15 C16 1.3(2)
C14 C15 C16 C17 -0.9(3)
C15 C16 C17 C12 -0.5(3)
C17 C12 C13 C14 -1.3(2)
C19 C20 C21 C22 0.35(12)
C19 C20 C23 C24 42.27(15)
C19 C20 C23 C28 -137.90(12)
C20 C3 C4 C5 -109.86(11)
C20 C3 C6 C7 158.58(11)
C20 C3 C6 C11 -22.68(16)
C20 C19 N2 C18 -172.51(10)
C20 C19 N2 C22 -46.69(11)
C20 C19 O1 C2 -10.59(12)
C20 C21 C22 C29 -148.97(10)
C20 C21 C22 N2 -26.84(12)
C20 C23 C24 C25 -179.12(12)
C20 C23 C28 C27 179.89(11)
C21 C20 C23 C24 -69.03(14)
C21 C20 C23 C28 110.79(13)
C21 C22 C29 C30 69.08(16)
C21 C22 C29 C34 -112.34(13)
C21 C22 N2 C18 171.58(10)
C21 C22 N2 C19 45.19(11)
C22 C29 C30 C31 178.53(12)
C22 C29 C34 C33 -178.64(12)
C23 C20 C21 C22 118.23(11)
C23 C24 C25 C26 -1.4(2)
C24 C23 C28 C27 -0.27(18)
C24 C25 C26 C27 0.9(2)
C25 C26 C27 C28 -0.18(19)
C26 C27 C28 C23 -0.15(19)
C28 C23 C24 C25 1.04(18)
C29 C22 N2 C18 -63.58(13)
C29 C22 N2 C19 170.04(10)
C29 C30 C31 C32 0.0(2)
C30 C29 C34 C33 0.0(2)
C30 C31 C32 C33 0.2(2)
C31 C32 C33 C34 -0.4(2)
C32 C33 C34 C29 0.2(2)
C34 C29 C30 C31 -0.1(2)
N1 C2 C3 C4 27.04(12)
N1 C2 C3 C6 -90.23(11)
N1 C2 C3 C20 144.31(10)
N1 C2 O1 C19 -124.73(10)
N1 C5 C12 C13 -48.06(16)
N1 C5 C12 C17 131.39(13)
N2 C19 C20 C3 144.60(9)
N2 C19 C20 C21 27.30(11)
N2 C19 C20 C23 -90.68(11)
N2 C19 O1 C2 -125.07(10)
N2 C22 C29 C30 -47.39(16)
N2 C22 C29 C34 131.20(12)
O1 C2 C3 C4 -91.20(10)
O1 C2 C3 C6 151.54(10)
O1 C2 C3 C20 26.08(12)
O1 C2 N1 C1 -55.82(14)
O1 C2 N1 C5 70.04(12)
O1 C19 C20 C3 26.35(11)
O1 C19 C20 C21 -90.96(10)
O1 C19 C20 C23 151.06(9)
O1 C19 N2 C18 -57.22(13)
O1 C19 N2 C22 68.61(12)
